data_2227471
loop_
_publ_author_name
'Al-Dajani, Mohammad T. M.'
'Abdallah, Hassan H.'
'Mohamed, Nornisah'
'Rosli, Mohd Mustaqim'
'Fun, Hoong-Kun'

_publ_section_title
;
 2,6-Diaminopyridinium 2-carboxybenzoate
;
_journal_coeditor_code HB5557
_journal_issue 9
_journal_name_full 'Acta Crystallographica Section E'
_journal_page_first o2433
_journal_page_last o2434
_journal_paper_doi 10.1107/S1600536810032903
_journal_volume 66
_journal_year 2010
_chemical_formula_iupac 'C5 H8 N3 +, C8 H5 O4 -'
_chemical_formula_moiety 'C5 H8 N3 +, C8 H5 O4 -'
_chemical_formula_sum 'C13 H13 N3 O4'
_chemical_formula_weight 275.26
_chemical_name_common
;
Mono(2,6-diaminopyridinium) monophthalate
;
_chemical_name_systematic
;
2,6-Diaminopyridinium 2-carboxybenzoate
;
_space_group_IT_number 15
_symmetry_cell_setting monoclinic
_symmetry_space_group_name_Hall '-C 2yc'
_symmetry_space_group_name_H-M 'C 1 2/c 1'
_atom_sites_solution_hydrogens geom
_atom_sites_solution_primary direct
_atom_sites_solution_secondary difmap
_audit_creation_method SHELXL-97
_cell_angle_alpha 90.00
_cell_angle_beta 123.036(6)
_cell_angle_gamma 90.00
_cell_formula_units_Z 8
_cell_length_a 32.332(11)
_cell_length_b 3.7246(14)
_cell_length_c 24.184(8)
_cell_measurement_reflns_used 975
_cell_measurement_temperature 100.0(10)
_cell_measurement_theta_max 28.13
_cell_measurement_theta_min 3.81
_cell_volume 2441.5(15)
_computing_cell_refinement 'SAINT (Bruker, 2009)'
_computing_data_collection 'APEX2 (Bruker, 2009)'
_computing_data_reduction 'SAINT (Bruker, 2009)'
_computing_molecular_graphics 'SHELXTL (Sheldrick, 2008)'
_computing_publication_material 'SHELXTL (Sheldrick, 2008) and PLATON (Spek, 2009)'
_computing_structure_refinement 'SHELXTL (Sheldrick, 2008)'
_computing_structure_solution 'SHELXTL (Sheldrick, 2008)'
_diffrn_ambient_temperature 100.0(10)
_diffrn_measured_fraction_theta_full 0.986
_diffrn_measured_fraction_theta_max 0.986
_diffrn_measurement_device_type
;
Bruker APEXII DUO CCD area-detector
;
_diffrn_measurement_method '\f and \w scans'
_diffrn_radiation_monochromator graphite
_diffrn_radiation_source 'fine-focus sealed tube'
_diffrn_radiation_type MoK\a
_diffrn_radiation_wavelength 0.71073
_diffrn_reflns_av_R_equivalents 0.0413
_diffrn_reflns_av_sigmaI/netI 0.0662
_diffrn_reflns_limit_h_max 42
_diffrn_reflns_limit_h_min -36
_diffrn_reflns_limit_k_max 4
_diffrn_reflns_limit_k_min -4
_diffrn_reflns_limit_l_max 27
_diffrn_reflns_limit_l_min -31
_diffrn_reflns_number 5492
_diffrn_reflns_theta_full 27.50
_diffrn_reflns_theta_max 27.50
_diffrn_reflns_theta_min 3.44
_diffrn_standards_number 0
_exptl_absorpt_coefficient_mu 0.114
_exptl_absorpt_correction_T_max 0.9964
_exptl_absorpt_correction_T_min 0.9484
_exptl_absorpt_correction_type multi-scan
_exptl_absorpt_process_details '(SADABS; Bruker, 2009)'
_exptl_crystal_colour brown
_exptl_crystal_density_diffrn 1.498
_exptl_crystal_density_method 'not measured'
_exptl_crystal_description plate
_exptl_crystal_F_000 1152
_exptl_crystal_size_max 0.47
_exptl_crystal_size_mid 0.10
_exptl_crystal_size_min 0.03
_refine_diff_density_max 0.412
_refine_diff_density_min -0.395
_refine_ls_extinction_method none
_refine_ls_goodness_of_fit_ref 1.061
_refine_ls_hydrogen_treatment constr
_refine_ls_matrix_type full
_refine_ls_number_parameters 181
_refine_ls_number_reflns 2757
_refine_ls_number_restraints 0
_refine_ls_restrained_S_all 1.061
_refine_ls_R_factor_all 0.0861
_refine_ls_R_factor_gt 0.0526
_refine_ls_shift/su_max 0.000
_refine_ls_shift/su_mean 0.000
_refine_ls_structure_factor_coef Fsqd
_refine_ls_weighting_details 'calc w=1/[\s^2^(Fo^2^)+(0.1138P)^2^] where P=(Fo^2^+2Fc^2^)/3'
_refine_ls_weighting_scheme calc
_refine_ls_wR_factor_gt 0.1476
_refine_ls_wR_factor_ref 0.1974
_reflns_number_gt 1869
_reflns_number_total 2757
_reflns_threshold_expression I>2\s(I)
_cod_data_source_file hb5557.cif
_cod_data_source_block I
_cod_original_sg_symbol_H-M 'C 2/c'
_cod_database_code 2227471
_cod_database_fobs_code 2227471

loop_
_symmetry_equiv_pos_as_xyz
'x, y, z'
'-x, y, -z+1/2'
'x+1/2, y+1/2, z'
'-x+1/2, y+1/2, -z+1/2'
'-x, -y, -z'
'x, -y, z-1/2'
'-x+1/2, -y+1/2, -z'
'x+1/2, -y+1/2, z-1/2'

loop_
_atom_site_type_symbol
_atom_site_label
_atom_site_fract_x
_atom_site_fract_y
_atom_site_fract_z
_atom_site_U_iso_or_equiv
_atom_site_adp_type
_atom_site_calc_flag
_atom_site_refinement_flags
_atom_site_occupancy
_atom_site_disorder_assembly
_atom_site_disorder_group
N N1 0.09892(7) 0.9810(6) 0.16036(9) 0.0153(5) Uani d . 1 . .
H H1A 0.1109 0.8974 0.1388 0.018 Uiso calc R 1 . .
N N2 0.02334(7) 0.8089(7) 0.07262(10) 0.0195(5) Uani d . 1 . .
H H2A 0.0381 0.7329 0.0542 0.023 Uiso calc R 1 . .
H H2B -0.0082 0.7882 0.0526 0.023 Uiso calc R 1 . .
N N3 0.17839(7) 1.1355(7) 0.24299(10) 0.0210(5) Uani d . 1 . .
H H3A 0.1883 1.0487 0.2192 0.025 Uiso calc R 1 . .
H H3B 0.1993 1.2268 0.2810 0.025 Uiso calc R 1 . .
C C1 0.04920(8) 0.9585(7) 0.13210(11) 0.0158(5) Uani d . 1 . .
C C2 0.02953(9) 1.0896(8) 0.16702(11) 0.0179(6) Uani d . 1 . .
H H2C -0.0042 1.0754 0.1494 0.021 Uiso calc R 1 . .
C C3 0.06092(9) 1.2402(8) 0.22794(12) 0.0191(6) Uani d . 1 . .
H H3C 0.0478 1.3309 0.2510 0.023 Uiso calc R 1 . .
C C4 0.11140(9) 1.2624(8) 0.25640(11) 0.0169(5) Uani d . 1 . .
H H4A 0.1319 1.3636 0.2980 0.020 Uiso calc R 1 . .
C C5 0.13083(8) 1.1287(7) 0.22106(11) 0.0153(5) Uani d . 1 . .
O O1 0.26121(6) -0.0595(6) 0.12827(8) 0.0228(5) Uani d . 1 . .
O O2 0.21888(6) 0.2628(6) 0.15685(7) 0.0191(4) Uani d . 1 . .
H H1O2 0.1816 0.4181 0.1225 0.029 Uiso d R 1 . .
O O3 0.14264(6) 0.6094(5) 0.10279(8) 0.0193(5) Uani d . 1 . .
O O4 0.06986(6) 0.5317(6) 0.01065(9) 0.0272(5) Uani d . 1 . .
C C6 0.18695(8) 0.1875(7) 0.03925(11) 0.0148(5) Uani d . 1 . .
C C7 0.20221(9) 0.0642(8) -0.00144(12) 0.0170(5) Uani d . 1 . .
H H7A 0.2336 -0.0336 0.0179 0.020 Uiso calc R 1 . .
C C8 0.17220(9) 0.0825(8) -0.06960(12) 0.0193(6) Uani d . 1 . .
H H8A 0.1836 0.0045 -0.0955 0.023 Uiso calc R 1 . .
C C9 0.12537(9) 0.2173(8) -0.09827(11) 0.0195(6) Uani d . 1 . .
H H9A 0.1045 0.2259 -0.1440 0.023 Uiso calc R 1 . .
C C10 0.10903(9) 0.3408(7) -0.05943(11) 0.0159(5) Uani d . 1 . .
H H10A 0.0772 0.4316 -0.0797 0.019 Uiso calc R 1 . .
C C11 0.13903(8) 0.3330(7) 0.00959(11) 0.0145(5) Uani d . 1 . .
C C12 0.11507(8) 0.4977(7) 0.04302(11) 0.0161(5) Uani d . 1 . .
C C13 0.22537(8) 0.1262(7) 0.11219(11) 0.0154(5) Uani d . 1 . .

loop_
_atom_site_aniso_label
_atom_site_aniso_U_11
_atom_site_aniso_U_22
_atom_site_aniso_U_33
_atom_site_aniso_U_12
_atom_site_aniso_U_13
_atom_site_aniso_U_23
N1 0.0160(10) 0.0203(12) 0.0105(9) 0.0010(9) 0.0079(8) -0.0016(9)
N2 0.0140(9) 0.0278(13) 0.0146(9) -0.0007(10) 0.0066(8) -0.0046(10)
N3 0.0140(9) 0.0340(15) 0.0135(9) -0.0008(10) 0.0064(8) -0.0042(10)
C1 0.0162(11) 0.0156(13) 0.0147(10) 0.0007(10) 0.0079(9) 0.0025(10)
C2 0.0162(11) 0.0185(14) 0.0181(11) 0.0005(11) 0.0089(10) 0.0018(11)
C3 0.0236(12) 0.0207(14) 0.0175(11) 0.0051(12) 0.0141(10) 0.0020(11)
C4 0.0196(11) 0.0175(13) 0.0136(11) -0.0001(11) 0.0091(10) -0.0004(11)
C5 0.0170(11) 0.0148(13) 0.0111(10) -0.0031(10) 0.0057(9) -0.0006(10)
O1 0.0190(9) 0.0286(11) 0.0184(8) 0.0056(9) 0.0085(7) 0.0023(9)
O2 0.0170(8) 0.0274(11) 0.0127(8) 0.0010(8) 0.0078(7) -0.0007(8)
O3 0.0155(8) 0.0272(11) 0.0151(8) 0.0011(8) 0.0084(7) -0.0045(8)
O4 0.0152(9) 0.0409(13) 0.0235(9) -0.0007(9) 0.0092(7) -0.0105(10)
C6 0.0147(10) 0.0162(13) 0.0134(10) -0.0004(10) 0.0076(9) 0.0005(10)
C7 0.0161(11) 0.0185(13) 0.0184(11) -0.0018(11) 0.0107(9) -0.0010(11)
C8 0.0261(13) 0.0192(14) 0.0191(11) -0.0028(12) 0.0166(10) -0.0008(11)
C9 0.0209(12) 0.0205(14) 0.0126(10) -0.0037(11) 0.0062(9) -0.0003(11)
C10 0.0141(10) 0.0156(13) 0.0162(11) -0.0024(10) 0.0072(9) -0.0013(10)
C11 0.0153(10) 0.0127(12) 0.0162(11) -0.0016(10) 0.0090(9) -0.0017(10)
C12 0.0159(11) 0.0176(14) 0.0161(11) -0.0023(11) 0.0095(9) -0.0015(11)
C13 0.0141(10) 0.0166(13) 0.0161(11) -0.0004(10) 0.0086(9) 0.0020(10)

loop_
_atom_type_symbol
_atom_type_description
_atom_type_scat_dispersion_real
_atom_type_scat_dispersion_imag
_atom_type_scat_source
C C 0.0033 0.0016 'International Tables Vol C Tables 4.2.6.8 and 6.1.1.4'
H H 0.0000 0.0000 'International Tables Vol C Tables 4.2.6.8 and 6.1.1.4'
N N 0.0061 0.0033 'International Tables Vol C Tables 4.2.6.8 and 6.1.1.4'
O O 0.0106 0.0060 'International Tables Vol C Tables 4.2.6.8 and 6.1.1.4'

loop_
_geom_angle_atom_site_label_1
_geom_angle_atom_site_label_2
_geom_angle_atom_site_label_3
_geom_angle_site_symmetry_1
_geom_angle_site_symmetry_3
_geom_angle
_geom_angle_publ_flag
C1 N1 C5 . . 123.8(2) ?
C1 N1 H1A . . 118.1 ?
C5 N1 H1A . . 118.1 ?
C1 N2 H2A . . 120.0 ?
C1 N2 H2B . . 120.0 ?
H2A N2 H2B . . 120.0 ?
C5 N3 H3A . . 120.0 ?
C5 N3 H3B . . 120.0 ?
H3A N3 H3B . . 120.0 ?
N2 C1 N1 . . 116.2(2) ?
N2 C1 C2 . . 125.2(2) ?
N1 C1 C2 . . 118.5(2) ?
C3 C2 C1 . . 118.6(2) ?
C3 C2 H2C . . 120.7 ?
C1 C2 H2C . . 120.7 ?
C2 C3 C4 . . 122.6(2) ?
C2 C3 H3C . . 118.7 ?
C4 C3 H3C . . 118.7 ?
C3 C4 C5 . . 118.3(2) ?
C3 C4 H4A . . 120.8 ?
C5 C4 H4A . . 120.8 ?
N3 C5 N1 . . 118.0(2) ?
N3 C5 C4 . . 123.9(2) ?
N1 C5 C4 . . 118.1(2) ?
C13 O2 H1O2 . . 99.9 ?
C12 O3 H1O2 . . 100.1 ?
C7 C6 C11 . . 118.6(2) ?
C7 C6 C13 . . 112.8(2) ?
C11 C6 C13 . . 128.5(2) ?
C8 C7 C6 . . 122.3(2) ?
C8 C7 H7A . . 118.8 ?
C6 C7 H7A . . 118.8 ?
C9 C8 C7 . . 118.9(2) ?
C9 C8 H8A . . 120.5 ?
C7 C8 H8A . . 120.5 ?
C8 C9 C10 . . 120.2(2) ?
C8 C9 H9A . . 119.9 ?
C10 C9 H9A . . 119.9 ?
C9 C10 C11 . . 122.0(2) ?
C9 C10 H10A . . 119.0 ?
C11 C10 H10A . . 119.0 ?
C10 C11 C6 . . 117.9(2) ?
C10 C11 C12 . . 113.7(2) ?
C6 C11 C12 . . 128.3(2) ?
O4 C12 O3 . . 122.4(2) ?
O4 C12 C11 . . 118.4(2) ?
O3 C12 C11 . . 119.1(2) ?
O1 C13 O2 . . 120.6(2) ?
O1 C13 C6 . . 119.3(2) ?
O2 C13 C6 . . 120.0(2) ?

loop_
_geom_bond_atom_site_label_1
_geom_bond_atom_site_label_2
_geom_bond_site_symmetry_2
_geom_bond_distance
_geom_bond_publ_flag
N1 C1 . 1.364(3) ?
N1 C5 . 1.368(3) ?
N1 H1A . 0.8600 ?
N2 C1 . 1.329(3) ?
N2 H2A . 0.8600 ?
N2 H2B . 0.8600 ?
N3 C5 . 1.326(3) ?
N3 H3A . 0.8600 ?
N3 H3B . 0.8600 ?
C1 C2 . 1.393(3) ?
C2 C3 . 1.373(3) ?
C2 H2C . 0.9300 ?
C3 C4 . 1.386(3) ?
C3 H3C . 0.9300 ?
C4 C5 . 1.399(3) ?
C4 H4A . 0.9300 ?
O1 C13 . 1.217(3) ?
O2 C13 . 1.310(3) ?
O2 H1O2 . 1.1764 ?
O3 C12 . 1.285(3) ?
O3 H1O2 . 1.2919 ?
O4 C12 . 1.232(3) ?
C6 C7 . 1.397(3) ?
C6 C11 . 1.413(3) ?
C6 C13 . 1.522(3) ?
C7 C8 . 1.385(3) ?
C7 H7A . 0.9300 ?
C8 C9 . 1.372(3) ?
C8 H8A . 0.9300 ?
C9 C10 . 1.383(3) ?
C9 H9A . 0.9300 ?
C10 C11 . 1.401(3) ?
C10 H10A . 0.9300 ?
C11 C12 . 1.521(3) ?

loop_
_geom_hbond_atom_site_label_D
_geom_hbond_atom_site_label_H
_geom_hbond_atom_site_label_A
_geom_hbond_site_symmetry_A
_geom_hbond_distance_DH
_geom_hbond_distance_HA
_geom_hbond_distance_DA
_geom_hbond_angle_DHA
_geom_hbond_publ_flag
O2 H1O2 O3 . 1.18 1.29 2.437(3) 162 yes
N1 H1A O3 . 0.86 1.98 2.828(3) 167 yes
N2 H2A O4 . 0.86 1.98 2.834(3) 177 yes
N2 H2B O4 5_565 0.86 2.10 2.851(3) 145 yes
N3 H3A O2 1_565 0.86 2.35 3.042(3) 138 yes
N3 H3B O1 4_565 0.86 2.01 2.858(3) 171 yes

loop_
_geom_torsion_atom_site_label_1
_geom_torsion_atom_site_label_2
_geom_torsion_atom_site_label_3
_geom_torsion_atom_site_label_4
_geom_torsion_site_symmetry_1
_geom_torsion_site_symmetry_2
_geom_torsion_site_symmetry_3
_geom_torsion_site_symmetry_4
_geom_torsion
_geom_torsion_publ_flag
C5 N1 C1 N2 . . . . 179.6(2) ?
C5 N1 C1 C2 . . . . -0.7(4) ?
N2 C1 C2 C3 . . . . -179.5(3) ?
N1 C1 C2 C3 . . . . 0.9(4) ?
C1 C2 C3 C4 . . . . -0.9(4) ?
C2 C3 C4 C5 . . . . 0.7(4) ?
C1 N1 C5 N3 . . . . -179.8(2) ?
C1 N1 C5 C4 . . . . 0.5(4) ?
C3 C4 C5 N3 . . . . 179.8(3) ?
C3 C4 C5 N1 . . . . -0.4(4) ?
C11 C6 C7 C8 . . . . 0.5(4) ?
C13 C6 C7 C8 . . . . 177.8(3) ?
C6 C7 C8 C9 . . . . -1.8(4) ?
C7 C8 C9 C10 . . . . 1.6(4) ?
C8 C9 C10 C11 . . . . -0.1(4) ?
C9 C10 C11 C6 . . . . -1.2(4) ?
C9 C10 C11 C12 . . . . 177.1(2) ?
C7 C6 C11 C10 . . . . 0.9(4) ?
C13 C6 C11 C10 . . . . -175.8(2) ?
C7 C6 C11 C12 . . . . -177.1(3) ?
C13 C6 C11 C12 . . . . 6.2(4) ?
C10 C11 C12 O4 . . . . 19.0(4) ?
C6 C11 C12 O4 . . . . -162.9(3) ?
C10 C11 C12 O3 . . . . -158.2(2) ?
C6 C11 C12 O3 . . . . 19.9(4) ?
C7 C6 C13 O1 . . . . -9.9(3) ?
C11 C6 C13 O1 . . . . 167.0(3) ?
C7 C6 C13 O2 . . . . 172.4(2) ?
C11 C6 C13 O2 . . . . -10.8(4) ?

loop_
_cod_related_entry_id
_cod_related_entry_database
_cod_related_entry_code
1 ChemSpider 30656229
